data_7114693
loop_
_publ_author_name
'Jel\'inek, Tom\'a\<s'
'Kilner, Colin A.'
'Thornton-Pett, Mark'
'Kennedy, John D.'

_publ_section_title
;
 Monocarbaborane anion chemistry. The elusive C-arylated [PhCB11H11]--,
 [PhCB9H9]-- and [PhCB8H8]-- anions
;
_journal_issue 18
_journal_name_full 'Chemical Communications'
_journal_page_first 1790
_journal_paper_doi 10.1039/b105645j
_journal_year 2001
_chemical_formula_sum 'C16 H38 B11 Cl2 N'
_chemical_formula_weight 434.28
_chemical_name_systematic
; 
? 
;
_space_group_IT_number 14
_symmetry_cell_setting monoclinic
_symmetry_space_group_name_Hall '-P 2ybc'
_symmetry_space_group_name_H-M 'P 1 21/c 1'
_atom_sites_solution_hydrogens geom
_atom_sites_solution_primary direct
_atom_sites_solution_secondary difmap
_audit_creation_method SHELXL-97
_cell_angle_alpha 90.00
_cell_angle_beta 110.9350(14)
_cell_angle_gamma 90.00
_cell_formula_units_Z 4
_cell_length_a 15.7334(5)
_cell_length_b 10.8812(4)
_cell_length_c 15.7928(6)
_cell_measurement_temperature 150(2)
_cell_volume 2525.22(16)
_computing_cell_refinement 'DENZO-SMN (Otwinowski & Minor, 1996)'
_computing_data_collection 'COLLECT (Nonius, 1999)'
_computing_data_reduction 'DENZO-SMN (Otwinowski & Minor, 1996)'
_computing_molecular_graphics 'ORTEP3 for Windows (Farrugia, 1997)'
_computing_publication_material 'WC (Thornton-Pett, 2000)'
_computing_structure_refinement 'SHELXL-97 (Sheldrick, 1997)'
_computing_structure_solution 'SHELXS-97 (Sheldrick, 1990)'
_diffrn_ambient_temperature 150(2)
_diffrn_detector_area_resol_mean 9.091
_diffrn_measured_fraction_theta_full 0.978
_diffrn_measured_fraction_theta_max 0.978
_diffrn_measurement_device_type 'Nonius KappaCCD area detector diffractometer'
_diffrn_measurement_method
;
Detector set at 30mm from sample with different 2theta offsets 
1 degree phi exposures for chi==0 degree settings
1 degree omega exposures for chi==90 degree settings
;
_diffrn_radiation_monochromator graphite
_diffrn_radiation_source 'fine-focus sealed tube'
_diffrn_radiation_type MoK\a
_diffrn_radiation_wavelength 0.71073
_diffrn_reflns_av_R_equivalents 0.0419
_diffrn_reflns_av_sigmaI/netI 0.0454
_diffrn_reflns_limit_h_max 18
_diffrn_reflns_limit_h_min -19
_diffrn_reflns_limit_k_max 13
_diffrn_reflns_limit_k_min -11
_diffrn_reflns_limit_l_max 19
_diffrn_reflns_limit_l_min -18
_diffrn_reflns_number 13299
_diffrn_reflns_theta_full 26.00
_diffrn_reflns_theta_max 26.00
_diffrn_reflns_theta_min 5.13
_exptl_absorpt_coefficient_mu 0.262
_exptl_absorpt_correction_T_max 0.9445
_exptl_absorpt_correction_T_min 0.8692
_exptl_absorpt_correction_type multi-scan
_exptl_absorpt_process_details
;
Using multiple and symmetry-related data measurements via the program SORTAV
See R.H. Blessing, Acta Cryst (1995), A51, 33-38 
;
_exptl_crystal_colour colourless
_exptl_crystal_density_diffrn 1.142
_exptl_crystal_density_method 'not measured'
_exptl_crystal_description prism
_exptl_crystal_F_000 920
_exptl_crystal_size_max 0.55
_exptl_crystal_size_mid 0.51
_exptl_crystal_size_min 0.22
_refine_diff_density_max 0.394
_refine_diff_density_min -0.499
_refine_diff_density_rms 0.042
_refine_ls_extinction_method none
_refine_ls_goodness_of_fit_ref 1.048
_refine_ls_hydrogen_treatment mixed
_refine_ls_matrix_type full
_refine_ls_number_parameters 310
_refine_ls_number_reflns 4857
_refine_ls_number_restraints 64
_refine_ls_restrained_S_all 1.129
_refine_ls_R_factor_all 0.0863
_refine_ls_R_factor_gt 0.0654
_refine_ls_shift/su_max 0.000
_refine_ls_shift/su_mean 0.000
_refine_ls_structure_factor_coef Fsqd
_refine_ls_weighting_details 'calc w==1/[\s^2^(Fo^2^)+(0.0618P)^2^+1.9900P] where P==(Fo^2^+2Fc^2^)/3'
_refine_ls_weighting_scheme calc
_refine_ls_wR_factor_gt 0.1568
_refine_ls_wR_factor_ref 0.1731
_reflns_number_gt 3750
_reflns_number_total 4857
_reflns_threshold_expression >2sigma(I)
_cod_data_source_file b105645j.txt
_cod_data_source_block tom10305
_cod_original_sg_symbol_H-M P21/c
_cod_database_code 7114693

loop_
_symmetry_equiv_pos_as_xyz
'x, y, z'
'-x, y+1/2, -z+1/2'
'-x, -y, -z'
'x, -y-1/2, z-1/2'

loop_
_atom_site_label
_atom_site_type_symbol
_atom_site_fract_x
_atom_site_fract_y
_atom_site_fract_z
_atom_site_U_iso_or_equiv
_atom_site_adp_type
_atom_site_occupancy
_atom_site_symmetry_multiplicity
_atom_site_calc_flag
_atom_site_refinement_flags
_atom_site_disorder_assembly
_atom_site_disorder_group
C1 C 0.18561(16) 0.3959(2) 0.45889(15) 0.0357(5) Uani 1 1 d . . .
C11 C 0.11439(17) 0.3356(2) 0.37832(15) 0.0370(5) Uani 1 1 d . . .
C12 C 0.02280(18) 0.3650(3) 0.35345(17) 0.0434(6) Uani 1 1 d . . .
H12 H 0.0042 0.4256 0.3865 0.052 Uiso 1 1 calc R . .
C13 C -0.0422(2) 0.3059(3) 0.28019(18) 0.0511(7) Uani 1 1 d . . .
H13 H -0.1047 0.3271 0.2636 0.061 Uiso 1 1 calc R . .
C14 C -0.0166(2) 0.2172(3) 0.23174(17) 0.0497(7) Uani 1 1 d . . .
H14 H -0.0610 0.1774 0.1819 0.060 Uiso 1 1 calc R . .
C15 C 0.0737(2) 0.1867(3) 0.25605(17) 0.0493(7) Uani 1 1 d . . .
H15 H 0.0917 0.1254 0.2230 0.059 Uiso 1 1 calc R . .
C16 C 0.1389(2) 0.2448(3) 0.32851(17) 0.0464(6) Uani 1 1 d . . .
H16 H 0.2011 0.2227 0.3446 0.056 Uiso 1 1 calc R . .
B2 B 0.1627(2) 0.5351(3) 0.49908(19) 0.0414(6) Uani 1 1 d . . .
H2 H 0.0974 0.5870 0.4680 0.050 Uiso 1 1 calc R . .
B3 B 0.1675(2) 0.3971(3) 0.55973(18) 0.0397(6) Uani 1 1 d . . .
H3 H 0.1053 0.3581 0.5685 0.048 Uiso 1 1 calc R . .
B4 B 0.25218(19) 0.3008(3) 0.54418(19) 0.0398(6) Uani 1 1 d . . .
H4 H 0.2463 0.1982 0.5428 0.048 Uiso 1 1 calc R . .
B5 B 0.2988(2) 0.3809(3) 0.47286(19) 0.0405(6) Uani 1 1 d . . .
H5 H 0.3237 0.3311 0.4241 0.049 Uiso 1 1 calc R . .
B6 B 0.2431(2) 0.5250(3) 0.4444(2) 0.0417(6) Uani 1 1 d . . .
H6 H 0.2309 0.5699 0.3773 0.050 Uiso 1 1 calc R . .
B7 B 0.2689(2) 0.6114(3) 0.5461(2) 0.0458(7) Uani 1 1 d . . .
H7 H 0.2745 0.7140 0.5467 0.055 Uiso 1 1 calc R . .
B8 B 0.2221(2) 0.5314(3) 0.6174(2) 0.0456(7) Uani 1 1 d . . .
H8 H 0.1967 0.5817 0.6655 0.055 Uiso 1 1 calc R . .
B9 B 0.2770(2) 0.3864(3) 0.64584(19) 0.0434(7) Uani 1 1 d . . .
H9 H 0.2877 0.3408 0.7125 0.052 Uiso 1 1 calc R . .
B10 B 0.3580(2) 0.3755(3) 0.5914(2) 0.0437(7) Uani 1 1 d . . .
H10 H 0.4227 0.3222 0.6219 0.052 Uiso 1 1 calc R . .
B11 B 0.3533(2) 0.5148(3) 0.5300(2) 0.0445(7) Uani 1 1 d . . .
H11 H 0.4149 0.5539 0.5200 0.053 Uiso 1 1 calc R . .
B12 B 0.3405(2) 0.5185(3) 0.6373(2) 0.0455(7) Uani 1 1 d . . .
H12A H 0.3936 0.5598 0.6983 0.055 Uiso 1 1 calc R . .
N2 N 0.5000 0.0000 0.5000 0.0437(7) Uani 1 2 d SD . .
C22 C 0.3379(3) -0.0494(5) 0.3959(3) 0.0994(15) Uani 1 1 d DU . .
H22A H 0.3308 0.0149 0.4363 0.149 Uiso 0.50 1 calc PR A 1
H22B H 0.3071 -0.1244 0.4038 0.149 Uiso 0.50 1 calc PR A 1
H22C H 0.3111 -0.0217 0.3328 0.149 Uiso 0.50 1 calc PR A 1
H22D H 0.3586 -0.0326 0.3454 0.149 Uiso 0.50 1 calc PR A 2
H22E H 0.2733 -0.0282 0.3780 0.149 Uiso 0.50 1 calc PR A 2
H22F H 0.3463 -0.1369 0.4115 0.149 Uiso 0.50 1 calc PR A 2
C24 C 0.4972(3) 0.1783(5) 0.3936(4) 0.1148(18) Uani 1 1 d DU . .
H24A H 0.5591 0.1605 0.3960 0.172 Uiso 0.50 1 calc PR B 1
H24B H 0.4863 0.2670 0.3871 0.172 Uiso 0.50 1 calc PR B 1
H24C H 0.4533 0.1357 0.3417 0.172 Uiso 0.50 1 calc PR B 1
H24D H 0.4357 0.1891 0.3491 0.172 Uiso 0.50 1 calc PR B 2
H24E H 0.5416 0.2117 0.3692 0.172 Uiso 0.50 1 calc PR B 2
H24F H 0.5025 0.2217 0.4496 0.172 Uiso 0.50 1 calc PR B 2
C21A C 0.4514(4) -0.0794(7) 0.4216(4) 0.0589(15) Uani 0.50 1 d PDU C 1
H21A H 0.4648 -0.1671 0.4374 0.071 Uiso 0.50 1 calc PR C 1
H21B H 0.4699 -0.0595 0.3694 0.071 Uiso 0.50 1 calc PR C 1
C23A C 0.4855(5) 0.1307(5) 0.4876(5) 0.0723(19) Uani 0.50 1 d PDU C 1
H23A H 0.5297 0.1743 0.5399 0.087 Uiso 0.50 1 calc PR C 1
H23B H 0.4236 0.1510 0.4858 0.087 Uiso 0.50 1 calc PR C 1
C21B C 0.3951(3) 0.0300(5) 0.4806(4) 0.0477(12) Uani 0.50 1 d PDU C 2
H21C H 0.3790 0.0083 0.5339 0.057 Uiso 0.50 1 calc PR C 2
H21D H 0.3829 0.1186 0.4676 0.057 Uiso 0.50 1 calc PR C 2
C23B C 0.5160(5) 0.0402(7) 0.4141(4) 0.0671(18) Uani 0.50 1 d PDU C 2
H23C H 0.4759 -0.0082 0.3620 0.081 Uiso 0.50 1 calc PR C 2
H23D H 0.5798 0.0221 0.4210 0.081 Uiso 0.50 1 calc PR C 2
N3 N 0.0000 0.0000 0.5000 0.0384(6) Uani 1 2 d SD . .
C32 C 0.1343(2) -0.0627(4) 0.4557(3) 0.0827(12) Uani 1 1 d DU . .
H32A H 0.1121 0.0059 0.4133 0.124 Uiso 0.50 1 calc PR D 1
H32B H 0.1549 -0.1293 0.4258 0.124 Uiso 0.50 1 calc PR D 1
H32C H 0.1852 -0.0349 0.5090 0.124 Uiso 0.50 1 calc PR D 1
H32D H 0.1858 -0.0710 0.5130 0.124 Uiso 0.50 1 calc PR D 2
H32E H 0.1571 -0.0496 0.4061 0.124 Uiso 0.50 1 calc PR D 2
H32F H 0.0975 -0.1378 0.4441 0.124 Uiso 0.50 1 calc PR D 2
C34 C -0.1156(2) -0.0193(4) 0.3388(2) 0.0702(10) Uani 1 1 d DU . .
H34A H -0.0811 -0.0689 0.3103 0.105 Uiso 0.50 1 calc PR E 1
H34B H -0.1600 0.0315 0.2927 0.105 Uiso 0.50 1 calc PR E 1
H34C H -0.1476 -0.0737 0.3669 0.105 Uiso 0.50 1 calc PR E 1
H34D H -0.1368 0.0609 0.3514 0.105 Uiso 0.50 1 calc PR E 2
H34E H -0.1680 -0.0697 0.3038 0.105 Uiso 0.50 1 calc PR E 2
H34F H -0.0757 -0.0078 0.3039 0.105 Uiso 0.50 1 calc PR E 2
C31A C 0.0502(3) -0.1138(4) 0.4879(4) 0.0418(11) Uani 0.50 1 d PDU F 1
H31A H 0.0089 -0.1685 0.4410 0.050 Uiso 0.50 1 calc PR F 1
H31B H 0.0752 -0.1600 0.5455 0.050 Uiso 0.50 1 calc PR F 1
C33A C -0.0467(4) 0.0680(5) 0.4152(3) 0.0454(12) Uani 0.50 1 d PDU F 1
H33A H -0.0009 0.1023 0.3921 0.054 Uiso 0.50 1 calc PR F 1
H33B H -0.0812 0.1374 0.4278 0.054 Uiso 0.50 1 calc PR F 1
C31B C 0.0721(3) 0.0538(5) 0.4618(4) 0.0431(11) Uani 0.50 1 d PDU F 2
H31C H 0.1098 0.1176 0.5030 0.052 Uiso 0.50 1 calc PR F 2
H31D H 0.0415 0.0907 0.4012 0.052 Uiso 0.50 1 calc PR F 2
C33B C -0.0610(4) -0.0863(5) 0.4316(3) 0.0471(12) Uani 0.50 1 d PDU F 2
H33C H -0.1046 -0.1236 0.4563 0.057 Uiso 0.50 1 calc PR F 2
H33D H -0.0240 -0.1534 0.4200 0.057 Uiso 0.50 1 calc PR F 2
C1S C 0.3947(2) -0.0360(3) 0.8011(2) 0.0552(7) Uani 1 1 d . . .
H1SA H 0.3705 -0.0155 0.8493 0.066 Uiso 1 1 calc R . .
H1SB H 0.4616 -0.0445 0.8299 0.066 Uiso 1 1 calc R . .
Cl1 Cl 0.37006(7) 0.08389(9) 0.72287(6) 0.0779(3) Uani 1 1 d . . .
Cl2 Cl 0.34890(8) -0.17618(9) 0.75227(9) 0.1004(4) Uani 1 1 d . . .

loop_
_atom_site_aniso_label
_atom_site_aniso_U_11
_atom_site_aniso_U_22
_atom_site_aniso_U_33
_atom_site_aniso_U_23
_atom_site_aniso_U_13
_atom_site_aniso_U_12
C1 0.0381(12) 0.0380(12) 0.0301(11) 0.0001(9) 0.0112(10) 0.0035(10)
C11 0.0444(13) 0.0389(12) 0.0264(11) 0.0014(9) 0.0110(10) -0.0004(11)
C12 0.0448(14) 0.0492(15) 0.0366(13) -0.0037(11) 0.0151(11) -0.0016(12)
C13 0.0447(14) 0.0639(18) 0.0417(14) -0.0033(13) 0.0118(12) -0.0063(13)
C14 0.0588(17) 0.0560(16) 0.0305(13) -0.0036(11) 0.0114(12) -0.0131(14)
C15 0.0676(18) 0.0448(15) 0.0352(13) -0.0054(11) 0.0180(13) -0.0019(13)
C16 0.0543(16) 0.0461(14) 0.0373(13) -0.0020(11) 0.0145(12) 0.0063(13)
B2 0.0417(15) 0.0403(15) 0.0389(15) -0.0035(12) 0.0106(12) 0.0067(12)
B3 0.0412(15) 0.0461(16) 0.0317(13) -0.0009(11) 0.0129(11) 0.0034(13)
B4 0.0427(15) 0.0392(14) 0.0353(14) 0.0018(11) 0.0113(12) 0.0042(12)
B5 0.0409(15) 0.0424(15) 0.0392(15) -0.0013(12) 0.0157(12) 0.0035(12)
B6 0.0433(15) 0.0415(15) 0.0388(15) 0.0024(12) 0.0128(12) 0.0009(13)
B7 0.0486(17) 0.0392(15) 0.0440(16) -0.0028(12) 0.0097(13) 0.0012(13)
B8 0.0460(16) 0.0507(17) 0.0349(15) -0.0073(12) 0.0080(12) 0.0076(14)
B9 0.0441(15) 0.0493(17) 0.0323(14) -0.0001(12) 0.0080(12) 0.0048(13)
B10 0.0399(15) 0.0445(16) 0.0413(15) 0.0001(12) 0.0081(12) 0.0056(13)
B11 0.0400(15) 0.0468(17) 0.0440(16) -0.0016(13) 0.0118(12) -0.0005(13)
B12 0.0443(16) 0.0473(17) 0.0386(15) -0.0056(12) 0.0070(12) 0.0034(13)
N2 0.0494(17) 0.0449(17) 0.0424(16) -0.0072(13) 0.0232(14) 0.0007(14)
C22 0.073(2) 0.150(4) 0.058(2) 0.000(2) 0.0019(18) -0.048(3)
C24 0.086(3) 0.110(4) 0.140(4) 0.070(3) 0.030(3) -0.001(3)
C21A 0.054(3) 0.078(4) 0.042(3) -0.016(3) 0.014(3) -0.010(3)
C23A 0.057(4) 0.041(3) 0.112(5) 0.001(3) 0.021(4) 0.016(3)
C21B 0.040(3) 0.055(3) 0.049(3) 0.006(2) 0.017(2) 0.009(2)
C23B 0.052(3) 0.110(5) 0.046(3) 0.006(3) 0.027(3) -0.002(4)
N3 0.0387(15) 0.0402(15) 0.0357(15) -0.0006(12) 0.0125(12) -0.0027(13)
C32 0.0575(19) 0.131(4) 0.066(2) -0.008(2) 0.0299(17) 0.030(2)
C34 0.0604(19) 0.100(3) 0.0384(15) -0.0078(16) 0.0037(14) 0.0057(18)
C31A 0.043(3) 0.037(3) 0.043(3) -0.003(2) 0.014(2) 0.000(2)
C33A 0.048(3) 0.049(3) 0.039(3) 0.011(2) 0.015(2) 0.004(2)
C31B 0.041(3) 0.050(3) 0.041(3) 0.004(2) 0.019(2) -0.006(2)
C33B 0.046(3) 0.049(3) 0.047(3) -0.010(2) 0.017(2) -0.011(2)
C1S 0.0603(17) 0.0479(16) 0.0521(16) -0.0017(13) 0.0137(14) 0.0059(14)
Cl1 0.0846(6) 0.0676(5) 0.0738(6) 0.0209(4) 0.0190(5) 0.0118(5)
Cl2 0.1070(8) 0.0541(5) 0.1272(10) -0.0262(5) 0.0261(7) -0.0066(5)

loop_
_atom_type_symbol
_atom_type_description
_atom_type_scat_dispersion_real
_atom_type_scat_dispersion_imag
_atom_type_scat_source
C C 0.0033 0.0016 'International Tables Vol C Tables 4.2.6.8 and 6.1.1.4'
H H 0.0000 0.0000 'International Tables Vol C Tables 4.2.6.8 and 6.1.1.4'
B B 0.0013 0.0007 'International Tables Vol C Tables 4.2.6.8 and 6.1.1.4'
N N 0.0061 0.0033 'International Tables Vol C Tables 4.2.6.8 and 6.1.1.4'
Cl Cl 0.1484 0.1585 'International Tables Vol C Tables 4.2.6.8 and 6.1.1.4'

loop_
_geom_angle_atom_site_label_1
_geom_angle_atom_site_label_2
_geom_angle_atom_site_label_3
_geom_angle
_geom_angle_site_symmetry_3
C11 C1 B3 117.7(2) .
C11 C1 B5 119.19(19) .
B3 C1 B5 112.90(18) .
C11 C1 B4 117.2(2) .
B3 C1 B4 62.33(15) .
B5 C1 B4 62.04(16) .
C11 C1 B2 120.0(2) .
B3 C1 B2 61.75(16) .
B5 C1 B2 112.24(19) .
B4 C1 B2 112.78(18) .
C11 C1 B6 120.45(19) .
B3 C1 B6 112.65(19) .
B5 C1 B6 61.87(16) .
B4 C1 B6 112.98(19) .
B2 C1 B6 61.66(17) .
C12 C11 C16 118.0(2) .
C12 C11 C1 121.3(2) .
C16 C11 C1 120.6(2) .
C11 C12 C13 120.5(2) .
C11 C12 H12 119.8 .
C13 C12 H12 119.8 .
C14 C13 C12 120.5(3) .
C14 C13 H13 119.7 .
C12 C13 H13 119.7 .
C15 C14 C13 119.5(3) .
C15 C14 H14 120.2 .
C13 C14 H14 120.2 .
C14 C15 C16 120.5(3) .
C14 C15 H15 119.8 .
C16 C15 H15 119.8 .
C15 C16 C11 121.0(3) .
C15 C16 H16 119.5 .
C11 C16 H16 119.5 .
C1 B2 B8 105.5(2) .
C1 B2 B3 58.75(15) .
B8 B2 B3 60.21(17) .
C1 B2 B6 59.19(16) .
B8 B2 B6 108.3(2) .
B3 B2 B6 108.2(2) .
C1 B2 B7 105.9(2) .
B8 B2 B7 60.31(18) .
B3 B2 B7 108.6(2) .
B6 B2 B7 60.16(17) .
C1 B2 H2 124.1 .
B8 B2 H2 122.1 .
B3 B2 H2 121.4 .
B6 B2 H2 121.4 .
B7 B2 H2 121.8 .
C1 B3 B2 59.50(15) .
C1 B3 B8 105.8(2) .
B2 B3 B8 59.84(17) .
C1 B3 B9 105.8(2) .
B2 B3 B9 108.2(2) .
B8 B3 B9 60.12(17) .
C1 B3 B4 59.09(15) .
B2 B3 B4 108.3(2) .
B8 B3 B4 107.9(2) .
B9 B3 B4 59.85(16) .
C1 B3 H3 123.7 .
B2 B3 H3 121.3 .
B8 B3 H3 122.3 .
B9 B3 H3 122.1 .
B4 B3 H3 121.6 .
C1 B4 B10 105.8(2) .
C1 B4 B9 105.5(2) .
B10 B4 B9 60.40(17) .
C1 B4 B5 58.91(15) .
B10 B4 B5 59.99(17) .
B9 B4 B5 108.0(2) .
C1 B4 B3 58.58(15) .
B10 B4 B3 108.1(2) .
B9 B4 B3 59.98(16) .
B5 B4 B3 107.3(2) .
C1 B4 H4 124.1 .
B10 B4 H4 121.9 .
B9 B4 H4 122.0 .
B5 B4 H4 121.8 .
B3 B4 H4 121.9 .
C1 B5 B11 106.1(2) .
C1 B5 B10 105.57(19) .
B11 B5 B10 60.71(17) .
C1 B5 B6 59.27(16) .
B11 B5 B6 60.36(17) .
B10 B5 B6 108.8(2) .
C1 B5 B4 59.05(15) .
B11 B5 B4 108.4(2) .
B10 B5 B4 59.58(17) .
B6 B5 B4 108.4(2) .
C1 B5 H5 123.9 .
B11 B5 H5 121.6 .
B10 B5 H5 122.0 .
B6 B5 H5 121.0 .
B4 B5 H5 121.6 .
C1 B6 B2 59.15(16) .
C1 B6 B5 58.86(15) .
B2 B6 B5 107.8(2) .
C1 B6 B7 105.7(2) .
B2 B6 B7 59.96(17) .
B5 B6 B7 107.8(2) .
C1 B6 B11 105.2(2) .
B2 B6 B11 107.8(2) .
B5 B6 B11 59.60(17) .
B7 B6 B11 60.08(17) .
C1 B6 H6 124.0 .
B2 B6 H6 121.6 .
B5 B6 H6 121.8 .
B7 B6 H6 122.1 .
B11 B6 H6 122.5 .
B2 B7 B6 59.88(16) .
B2 B7 B8 59.61(17) .
B6 B7 B8 107.5(2) .
B2 B7 B11 107.7(2) .
B6 B7 B11 60.03(17) .
B8 B7 B11 107.5(2) .
B2 B7 B12 107.5(2) .
B6 B7 B12 107.7(2) .
B8 B7 B12 59.86(18) .
B11 B7 B12 59.68(17) .
B2 B7 H7 122.0 .
B6 B7 H7 121.8 .
B8 B7 H7 122.1 .
B11 B7 H7 121.9 .
B12 B7 H7 122.0 .
B2 B8 B3 59.96(16) .
B2 B8 B9 108.3(2) .
B3 B8 B9 60.07(17) .
B2 B8 B7 60.08(17) .
B3 B8 B7 108.2(2) .
B9 B8 B7 108.7(2) .
B2 B8 B12 108.3(2) .
B3 B8 B12 108.1(2) .
B9 B8 B12 60.13(17) .
B7 B8 B12 60.44(18) .
B2 B8 H8 121.6 .
B3 B8 H8 121.8 .
B9 B8 H8 121.4 .
B7 B8 H8 121.3 .
B12 B8 H8 121.5 .
B4 B9 B3 60.17(16) .
B4 B9 B8 107.9(2) .
B3 B9 B8 59.80(16) .
B4 B9 B10 59.43(16) .
B3 B9 B10 107.5(2) .
B8 B9 B10 107.7(2) .
B4 B9 B12 107.6(2) .
B3 B9 B12 107.8(2) .
B8 B9 B12 60.02(18) .
B10 B9 B12 59.94(17) .
B4 B9 H9 121.9 .
B3 B9 H9 121.9 .
B8 B9 H9 121.8 .
B10 B9 H9 122.1 .
B12 B9 H9 121.8 .
B4 B10 B5 60.43(16) .
B4 B10 B9 60.17(17) .
B5 B10 B9 108.2(2) .
B4 B10 B12 108.4(2) .
B5 B10 B12 107.6(2) .
B9 B10 B12 60.15(18) .
B4 B10 B11 108.2(2) .
B5 B10 B11 59.58(17) .
B9 B10 B11 107.9(2) .
B12 B10 B11 59.80(18) .
B4 B10 H10 121.3 .
B5 B10 H10 121.8 .
B9 B10 H10 121.6 .
B12 B10 H10 121.8 .
B11 B10 H10 121.9 .
B5 B11 B12 107.8(2) .
B5 B11 B6 60.04(17) .
B12 B11 B6 108.2(2) .
B5 B11 B7 108.0(2) .
B12 B11 B7 60.45(17) .
B6 B11 B7 59.89(17) .
B5 B11 B10 59.70(17) .
B12 B11 B10 59.90(17) .
B6 B11 B10 107.8(2) .
B7 B11 B10 108.2(2) .
B5 B11 H11 121.9 .
B12 B11 H11 121.6 .
B6 B11 H11 121.8 .
B7 B11 H11 121.5 .
B10 B11 H11 121.9 .
B11 B12 B10 60.31(17) .
B11 B12 B8 107.5(2) .
B10 B12 B8 107.5(2) .
B11 B12 B9 108.1(2) .
B10 B12 B9 59.91(18) .
B8 B12 B9 59.84(18) .
B11 B12 B7 59.87(17) .
B10 B12 B7 108.0(2) .
B8 B12 B7 59.70(18) .
B9 B12 B7 107.9(2) .
B11 B12 H12A 121.7 .
B10 B12 H12A 121.7 .
B8 B12 H12A 122.2 .
B9 B12 H12A 121.7 .
B7 B12 H12A 121.8 .
C23A N2 C21A 116.9(4) .
C23A N2 C23B 109.5(4) 3_656
C21A N2 C23B 112.1(4) 3_656
C23B N2 C21B 104.9(3) .
C23A N2 C21B 109.2(3) 3_656
C21A N2 C21B 103.3(3) 3_656
C23B N2 C21B 75.1(3) 3_656
C21B C22 H22A 38.7 .
C21A C22 H22A 109.5 .
C21B C22 H22B 120.4 .
C21A C22 H22B 109.5 .
H22A C22 H22B 109.5 .
C21B C22 H22C 127.0 .
C21A C22 H22C 109.5 .
H22A C22 H22C 109.5 .
H22B C22 H22C 109.5 .
C21B C22 H22D 109.5 .
C21A C22 H22D 66.9 .
H22A C22 H22D 123.0 .
H22B C22 H22D 125.7 .
H22C C22 H22D 42.6 .
C21B C22 H22E 109.5 .
C21A C22 H22E 176.0 .
H22A C22 H22E 70.8 .
H22B C22 H22E 73.9 .
H22C C22 H22E 67.0 .
H22D C22 H22E 109.5 .
C21B C22 H22F 109.5 .
C21A C22 H22F 73.8 .
H22A C22 H22F 124.4 .
H22B C22 H22F 35.7 .
H22C C22 H22F 121.7 .
H22D C22 H22F 109.5 .
H22E C22 H22F 109.5 .
C23B C24 H24A 71.7 .
C23A C24 H24A 109.5 .
C23B C24 H24B 174.3 .
C23A C24 H24B 109.5 .
H24A C24 H24B 109.5 .
C23B C24 H24C 74.9 .
C23A C24 H24C 109.5 .
H24A C24 H24C 109.5 .
H24B C24 H24C 109.5 .
C23B C24 H24D 109.5 .
C23A C24 H24D 106.6 .
H24A C24 H24D 139.9 .
H24B C24 H24D 73.4 .
H24C C24 H24D 40.1 .
C23B C24 H24E 109.5 .
C23A C24 H24E 142.9 .
H24A C24 H24E 41.5 .
H24B C24 H24E 73.5 .
H24C C24 H24E 103.6 .
H24D C24 H24E 109.5 .
C23B C24 H24F 109.5 .
C23A C24 H24F 48.5 .
H24A C24 H24F 107.3 .
H24B C24 H24F 64.8 .
H24C C24 H24F 142.2 .
H24D C24 H24F 109.5 .
H24E C24 H24F 109.5 .
N2 C21A C22 105.7(4) .
N2 C21A H21A 110.6 .
C22 C21A H21A 110.6 .
N2 C21A H21B 110.6 .
C22 C21A H21B 110.6 .
H21A C21A H21B 108.7 .
N2 C23A C24 111.7(5) .
N2 C23A H23A 109.3 .
C24 C23A H23A 109.3 .
N2 C23A H23B 109.3 .
C24 C23A H23B 109.3 .
H23A C23A H23B 107.9 .
C22 C21B N2 106.7(4) .
C22 C21B H21C 110.4 .
N2 C21B H21C 110.4 .
C22 C21B H21D 110.4 .
N2 C21B H21D 110.4 .
H21C C21B H21D 108.6 .
N2 C23B C24 112.6(5) .
N2 C23B H23C 109.1 .
C24 C23B H23C 109.1 .
N2 C23B H23D 109.1 .
C24 C23B H23D 109.1 .
H23C C23B H23D 107.8 .
C33A N3 C33B 108.9(3) 3_556
C33A N3 C31A 114.0(3) .
C33B N3 C31A 112.1(3) 3_556
C33A N3 C31B 109.9(3) 3_556
C31A N3 C31B 102.9(3) 3_556
C33B N3 C31B 108.7(3) .
C31B C32 H32A 51.0 .
C31A C32 H32A 109.5 .
C31B C32 H32B 156.1 .
C31A C32 H32B 109.5 .
H32A C32 H32B 109.5 .
C31B C32 H32C 91.8 .
C31A C32 H32C 109.5 .
H32A C32 H32C 109.5 .
H32B C32 H32C 109.5 .
C31B C32 H32D 109.5 .
C31A C32 H32D 99.9 .
H32A C32 H32D 132.5 .
H32B C32 H32D 94.0 .
H32C C32 H32D 23.4 .
C31B C32 H32E 109.5 .
C31A C32 H32E 147.7 .
H32A C32 H32E 59.1 .
H32B C32 H32E 56.4 .
H32C C32 H32E 102.8 .
H32D C32 H32E 109.5 .
C31B C32 H32F 109.5 .
C31A C32 H32F 45.6 .
H32A C32 H32F 117.8 .
H32B C32 H32F 64.5 .
H32C C32 H32F 131.6 .
H32D C32 H32F 109.5 .
H32E C32 H32F 109.5 .
C33B C34 H34A 88.0 .
C33A C34 H34A 109.5 .
C33B C34 H34B 162.3 .
C33A C34 H34B 109.5 .
H34A C34 H34B 109.5 .
C33B C34 H34C 60.0 .
C33A C34 H34C 109.5 .
H34A C34 H34C 109.5 .
H34B C34 H34C 109.5 .
C33B C34 H34D 109.5 .
C33A C34 H34D 60.6 .
H34A C34 H34D 150.1 .
H34B C34 H34D 56.3 .
H34C C34 H34D 100.3 .
C33B C34 H34E 109.5 .
C33A C34 H34E 163.1 .
H34A C34 H34E 85.8 .
H34B C34 H34E 70.3 .
H34C C34 H34E 56.9 .
H34D C34 H34E 109.5 .
C33B C34 H34F 109.5 .
C33A C34 H34F 87.2 .
H34A C34 H34F 40.7 .
H34B C34 H34F 86.5 .
H34C C34 H34F 150.2 .
H34D C34 H34F 109.5 .
H34E C34 H34F 109.5 .
N3 C31A C32 105.7(3) .
N3 C31A H31A 110.6 .
C32 C31A H31A 110.6 .
N3 C31A H31B 110.6 .
C32 C31A H31B 110.6 .
H31A C31A H31B 108.7 .
N3 C33A C34 111.6(4) .
N3 C33A H33A 109.3 .
C34 C33A H33A 109.3 .
N3 C33A H33B 109.3 .
C34 C33A H33B 109.3 .
H33A C33A H33B 108.0 .
N3 C31B C32 105.3(3) .
N3 C31B H31C 110.7 .
C32 C31B H31C 110.7 .
N3 C31B H31D 110.7 .
C32 C31B H31D 110.7 .
H31C C31B H31D 108.8 .
N3 C33B C34 112.0(4) .
N3 C33B H33C 109.2 .
C34 C33B H33C 109.2 .
N3 C33B H33D 109.2 .
C34 C33B H33D 109.2 .
H33C C33B H33D 107.9 .
Cl1 C1S Cl2 112.87(17) .
Cl1 C1S H1SA 109.0 .
Cl2 C1S H1SA 109.0 .
Cl1 C1S H1SB 109.0 .
Cl2 C1S H1SB 109.0 .
H1SA C1S H1SB 107.8 .

loop_
_geom_bond_atom_site_label_1
_geom_bond_atom_site_label_2
_geom_bond_distance
C1 C11 1.512(3)
C1 B3 1.715(3)
C1 B5 1.722(4)
C1 B4 1.725(4)
C1 B2 1.729(4)
C1 B6 1.730(4)
C11 C12 1.389(4)
C11 C16 1.400(4)
C12 C13 1.397(4)
C12 H12 0.9500
C13 C14 1.379(4)
C13 H13 0.9500
C14 C15 1.373(4)
C14 H14 0.9500
C15 C16 1.386(4)
C15 H15 0.9500
C16 H16 0.9500
B2 B8 1.765(4)
B2 B3 1.767(4)
B2 B6 1.772(4)
B2 B7 1.774(4)
B2 H2 1.1200
B3 B8 1.772(4)
B3 B9 1.777(4)
B3 B4 1.780(4)
B3 H3 1.1200
B4 B10 1.761(4)
B4 B9 1.774(4)
B4 B5 1.776(4)
B4 H4 1.1200
B5 B11 1.766(4)
B5 B10 1.769(4)
B5 B6 1.774(4)
B5 H5 1.1200
B6 B7 1.777(4)
B6 B11 1.780(4)
B6 H6 1.1200
B7 B8 1.778(5)
B7 B11 1.781(4)
B7 B12 1.791(4)
B7 H7 1.1200
B8 B9 1.778(4)
B8 B12 1.781(4)
B8 H8 1.1200
B9 B10 1.779(4)
B9 B12 1.783(5)
B9 H9 1.1200
B10 B12 1.779(4)
B10 B11 1.787(4)
B10 H10 1.1200
B11 B12 1.777(4)
B11 H11 1.1200
B12 H12A 1.1200
N2 C23A 1.442(6)
N2 C21A 1.479(5)
N2 C23B 1.530(5)
N2 C21B 1.601(5)
C22 C21B 1.577(6)
C22 C21A 1.715(7)
C22 H22A 0.9800
C22 H22B 0.9800
C22 H22C 0.9800
C22 H22D 0.9800
C22 H22E 0.9800
C22 H22F 0.9800
C24 C23B 1.543(8)
C24 C23A 1.643(8)
C24 H24A 0.9800
C24 H24B 0.9800
C24 H24C 0.9800
C24 H24D 0.9800
C24 H24E 0.9800
C24 H24F 0.9800
C21A H21A 0.9900
C21A H21B 0.9900
C23A H23A 0.9900
C23A H23B 0.9900
C21B H21C 0.9900
C21B H21D 0.9900
C23B H23C 0.9900
C23B H23D 0.9900
N3 C33A 1.476(5)
N3 C33B 1.493(5)
N3 C31A 1.518(5)
N3 C31B 1.576(5)
C32 C31B 1.626(6)
C32 C31A 1.673(6)
C32 H32A 0.9800
C32 H32B 0.9800
C32 H32C 0.9800
C32 H32D 0.9800
C32 H32E 0.9800
C32 H32F 0.9800
C34 C33B 1.586(6)
C34 C33A 1.612(6)
C34 H34A 0.9800
C34 H34B 0.9800
C34 H34C 0.9800
C34 H34D 0.9800
C34 H34E 0.9800
C34 H34F 0.9800
C31A H31A 0.9900
C31A H31B 0.9900
C33A H33A 0.9900
C33A H33B 0.9900
C31B H31C 0.9900
C31B H31D 0.9900
C33B H33C 0.9900
C33B H33D 0.9900
C1S Cl1 1.743(3)
C1S Cl2 1.745(3)
C1S H1SA 0.9900
C1S H1SB 0.9900
